data_8106964
loop_
_publ_author_name
'Yang, Pinghua'
'Wang, Changqing'

_publ_section_title
;
 Crystal structure of
 2-benzoyl-3-(4-fluorophenyl)cyclopropane-1,1-dicarbonitrile, C18H11FN2O
;
_journal_issue 2
_journal_name_full 'Zeitschrift f\"ur Kristallographie - New Crystal Structures'
_journal_page_first 645
_journal_page_last 646
_journal_paper_doi 10.1515/ncrs-2015-0224
_journal_volume 231
_journal_year 2016
_chemical_formula_sum 'C18 H11 F N2 O'
_chemical_formula_weight 290.29
_space_group_IT_number 15
_space_group_name_Hall '-C 2yc'
_space_group_name_H-M_alt 'C 1 2/c 1'
_symmetry_cell_setting monoclinic
_symmetry_space_group_name_H-M 'C 1 2/c 1'
_atom_sites_solution_hydrogens geom
_atom_sites_solution_primary direct
_atom_sites_solution_secondary difmap
_cell_angle_alpha 90.00
_cell_angle_beta 108.922(16)
_cell_angle_gamma 90.00
_cell_formula_units_Z 8
_cell_length_a 21.221(13)
_cell_length_b 6.325(4)
_cell_length_c 22.732(14)
_cell_measurement_reflns_used 2451
_cell_measurement_temperature 296(2)
_cell_measurement_theta_max 26.75
_cell_measurement_theta_min 2.28
_cell_volume 2886(3)
_computing_cell_refinement 'Bruker SMART'
_computing_data_collection 'Bruker SMART'
_computing_data_reduction 'Bruker SAINT'
_computing_molecular_graphics 'Bruker SHELXTL'
_computing_publication_material 'Bruker SHELXTL'
_computing_structure_refinement 'SHELXL-97 (Sheldrick, 1997)'
_computing_structure_solution 'SHELXS-97 (Sheldrick, 1990)'
_diffrn_ambient_temperature 296(2)
_diffrn_measured_fraction_theta_full 0.992
_diffrn_measured_fraction_theta_max 0.992
_diffrn_measurement_device_type 'CCD area detector'
_diffrn_measurement_method 'phi and omega scans'
_diffrn_radiation_monochromator graphite
_diffrn_radiation_source 'fine-focus sealed tube'
_diffrn_radiation_type MoK\a
_diffrn_radiation_wavelength 0.71073
_diffrn_reflns_av_R_equivalents 0.0260
_diffrn_reflns_av_sigmaI/netI 0.0278
_diffrn_reflns_limit_h_max 20
_diffrn_reflns_limit_h_min -28
_diffrn_reflns_limit_k_max 8
_diffrn_reflns_limit_k_min -8
_diffrn_reflns_limit_l_max 30
_diffrn_reflns_limit_l_min -30
_diffrn_reflns_number 11537
_diffrn_reflns_theta_full 28.33
_diffrn_reflns_theta_max 28.33
_diffrn_reflns_theta_min 1.89
_exptl_absorpt_coefficient_mu 0.093
_exptl_absorpt_correction_type none
_exptl_crystal_colour colourless
_exptl_crystal_density_diffrn 1.336
_exptl_crystal_density_method 'not measured'
_exptl_crystal_description block
_exptl_crystal_F_000 1200
_exptl_crystal_size_max 0.22
_exptl_crystal_size_mid 0.20
_exptl_crystal_size_min 0.18
_refine_diff_density_max 0.157
_refine_diff_density_min -0.178
_refine_diff_density_rms 0.033
_refine_ls_extinction_method none
_refine_ls_goodness_of_fit_ref 1.026
_refine_ls_hydrogen_treatment mixed
_refine_ls_matrix_type full
_refine_ls_number_parameters 243
_refine_ls_number_reflns 3577
_refine_ls_number_restraints 0
_refine_ls_restrained_S_all 1.026
_refine_ls_R_factor_all 0.0662
_refine_ls_R_factor_gt 0.0410
_refine_ls_shift/su_max 0.000
_refine_ls_shift/su_mean 0.000
_refine_ls_structure_factor_coef Fsqd
_refine_ls_weighting_details 'calc w=1/[\s^2^(Fo^2^)+(0.0520P)^2^+0.5100P] where P=(Fo^2^+2Fc^2^)/3'
_refine_ls_weighting_scheme calc
_refine_ls_wR_factor_gt 0.0986
_refine_ls_wR_factor_ref 0.1139
_reflns_number_gt 2427
_reflns_number_total 3577
_reflns_threshold_expression >2sigma(I)
_cod_data_source_file suppl_ncrs-2015-0224_suppl.cif
_cod_data_source_block exp_5
_cod_original_sg_symbol_H-M C2/c
_cod_database_code 8106964

loop_
_symmetry_equiv_pos_as_xyz
'x, y, z'
'-x, y, -z+1/2'
'x+1/2, y+1/2, z'
'-x+1/2, y+1/2, -z+1/2'
'-x, -y, -z'
'x, -y, z-1/2'
'-x+1/2, -y+1/2, -z'
'x+1/2, -y+1/2, z-1/2'

loop_
_atom_site_label
_atom_site_type_symbol
_atom_site_fract_x
_atom_site_fract_y
_atom_site_fract_z
_atom_site_U_iso_or_equiv
_atom_site_adp_type
_atom_site_occupancy
_atom_site_symmetry_multiplicity
_atom_site_calc_flag
_atom_site_refinement_flags
_atom_site_disorder_assembly
_atom_site_disorder_group
C1 C 0.18068(7) 0.7770(2) 0.39541(6) 0.0511(4) Uani 1 1 d . . .
C2 C 0.21023(8) 0.5846(3) 0.39580(7) 0.0582(4) Uani 1 1 d . . .
C3 C 0.18392(8) 0.4518(3) 0.34503(7) 0.0527(4) Uani 1 1 d . . .
C4 C 0.12873(6) 0.5128(2) 0.29526(6) 0.0412(3) Uani 1 1 d . . .
C5 C 0.10062(7) 0.7103(2) 0.29690(7) 0.0497(3) Uani 1 1 d . . .
C6 C 0.12662(8) 0.8432(3) 0.34739(7) 0.0546(4) Uani 1 1 d . . .
C7 C 0.09813(6) 0.3654(2) 0.24222(6) 0.0426(3) Uani 1 1 d . . .
C8 C 0.13394(6) 0.31095(19) 0.19559(6) 0.0384(3) Uani 1 1 d . . .
C9 C 0.06887(6) 0.4432(2) 0.17674(6) 0.0418(3) Uani 1 1 d . . .
C10 C 0.13126(7) 0.0968(2) 0.17209(6) 0.0458(3) Uani 1 1 d . . .
C11 C 0.19491(7) 0.4232(2) 0.20037(6) 0.0410(3) Uani 1 1 d . . .
C12 C 0.00630(6) 0.3380(2) 0.13536(7) 0.0474(3) Uani 1 1 d . . .
C13 C -0.03651(6) 0.4456(2) 0.07829(6) 0.0431(3) Uani 1 1 d . . .
C14 C -0.02407(8) 0.6481(2) 0.06098(7) 0.0516(3) Uani 1 1 d . . .
C15 C -0.06693(9) 0.7387(3) 0.00689(8) 0.0641(4) Uani 1 1 d . . .
C16 C -0.12150(9) 0.6290(4) -0.02974(8) 0.0698(5) Uani 1 1 d . . .
C17 C -0.13395(9) 0.4278(4) -0.01352(8) 0.0737(5) Uani 1 1 d . . .
C18 C -0.09217(7) 0.3363(3) 0.04017(7) 0.0589(4) Uani 1 1 d . . .
F1 F 0.20637(5) 0.90916(17) 0.44498(4) 0.0768(3) Uani 1 1 d . . .
H1 H 0.2490(9) 0.549(3) 0.4303(8) 0.076(5) Uiso 1 1 d . . .
H2 H 0.2047(8) 0.313(3) 0.3453(7) 0.067(5) Uiso 1 1 d . . .
H3 H 0.0625(8) 0.747(2) 0.2616(7) 0.063(5) Uiso 1 1 d . . .
H4 H 0.1064(8) 0.983(3) 0.3477(8) 0.069(5) Uiso 1 1 d . . .
H5 H 0.0750(7) 0.245(2) 0.2518(6) 0.050(4) Uiso 1 1 d . . .
H6 H 0.0768(7) 0.588(2) 0.1685(6) 0.045(4) Uiso 1 1 d . . .
H7 H 0.0140(8) 0.725(3) 0.0859(8) 0.064(5) Uiso 1 1 d . . .
H8 H -0.0589(9) 0.879(3) -0.0045(8) 0.080(6) Uiso 1 1 d . . .
H9 H -0.1520(9) 0.694(3) -0.0679(9) 0.081(5) Uiso 1 1 d . . .
H10 H -0.1728(10) 0.352(3) -0.0405(10) 0.097(6) Uiso 1 1 d . . .
H11 H -0.0988(8) 0.192(3) 0.0527(8) 0.072(5) Uiso 1 1 d . . .
N1 N 0.24250(6) 0.5133(2) 0.20416(6) 0.0596(3) Uani 1 1 d . . .
N2 N 0.12819(8) -0.0684(2) 0.15162(7) 0.0687(4) Uani 1 1 d . . .
O1 O -0.00765(5) 0.16373(18) 0.15036(6) 0.0764(4) Uani 1 1 d . . .

loop_
_atom_site_aniso_label
_atom_site_aniso_U_11
_atom_site_aniso_U_22
_atom_site_aniso_U_33
_atom_site_aniso_U_23
_atom_site_aniso_U_13
_atom_site_aniso_U_12
C1 0.0526(8) 0.0594(9) 0.0438(8) -0.0124(7) 0.0190(7) -0.0045(7)
C2 0.0553(9) 0.0664(10) 0.0440(8) -0.0026(7) 0.0038(7) 0.0090(8)
C3 0.0567(9) 0.0510(8) 0.0457(8) 0.0006(7) 0.0099(7) 0.0090(7)
C4 0.0398(7) 0.0469(7) 0.0390(7) 0.0005(6) 0.0158(5) -0.0020(6)
C5 0.0410(7) 0.0587(9) 0.0476(8) -0.0002(7) 0.0116(6) 0.0065(7)
C6 0.0556(9) 0.0544(9) 0.0570(9) -0.0067(7) 0.0226(7) 0.0088(7)
C7 0.0401(7) 0.0444(7) 0.0429(7) 0.0035(6) 0.0130(6) -0.0068(6)
C8 0.0388(6) 0.0355(6) 0.0381(7) -0.0006(5) 0.0085(5) -0.0065(5)
C9 0.0377(7) 0.0376(7) 0.0448(7) 0.0024(6) 0.0061(5) -0.0054(5)
C10 0.0469(8) 0.0400(7) 0.0455(7) -0.0006(6) 0.0080(6) -0.0075(6)
C11 0.0400(7) 0.0396(7) 0.0414(7) -0.0029(6) 0.0106(5) -0.0034(6)
C12 0.0368(7) 0.0448(8) 0.0555(8) -0.0006(6) 0.0081(6) -0.0074(6)
C13 0.0348(6) 0.0515(8) 0.0421(7) -0.0074(6) 0.0113(5) -0.0004(6)
C14 0.0507(8) 0.0532(9) 0.0462(8) -0.0026(7) 0.0093(7) 0.0005(7)
C15 0.0694(11) 0.0702(11) 0.0518(9) 0.0078(8) 0.0186(8) 0.0105(9)
C16 0.0537(9) 0.1085(15) 0.0431(9) 0.0071(10) 0.0099(7) 0.0158(10)
C17 0.0481(9) 0.1096(16) 0.0532(10) -0.0071(10) 0.0022(7) -0.0104(10)
C18 0.0434(8) 0.0730(11) 0.0550(9) -0.0067(8) 0.0084(7) -0.0099(8)
F1 0.0824(7) 0.0812(7) 0.0601(6) -0.0283(5) 0.0140(5) -0.0031(5)
N1 0.0486(7) 0.0565(8) 0.0745(9) -0.0033(6) 0.0214(6) -0.0096(6)
N2 0.0793(10) 0.0453(7) 0.0709(9) -0.0093(7) 0.0098(7) -0.0076(7)
O1 0.0544(7) 0.0589(7) 0.0951(9) 0.0196(6) -0.0042(6) -0.0244(6)

loop_
_atom_type_symbol
_atom_type_description
_atom_type_scat_dispersion_real
_atom_type_scat_dispersion_imag
_atom_type_scat_source
C C 0.0033 0.0016 'International Tables Vol C Tables 4.2.6.8 and 6.1.1.4'
H H 0.0000 0.0000 'International Tables Vol C Tables 4.2.6.8 and 6.1.1.4'
N N 0.0061 0.0033 'International Tables Vol C Tables 4.2.6.8 and 6.1.1.4'
O O 0.0106 0.0060 'International Tables Vol C Tables 4.2.6.8 and 6.1.1.4'
F F 0.0171 0.0103 'International Tables Vol C Tables 4.2.6.8 and 6.1.1.4'

loop_
_geom_angle_atom_site_label_1
_geom_angle_atom_site_label_2
_geom_angle_atom_site_label_3
_geom_angle
_geom_angle_site_symmetry_1
_geom_angle_site_symmetry_3
F1 C1 C2 118.65(14) . .
F1 C1 C6 118.54(14) . .
C2 C1 C6 122.81(14) . .
C1 C2 C3 118.20(15) . .
C2 C3 C4 120.83(15) . .
C5 C4 C3 118.82(13) . .
C5 C4 C7 120.27(12) . .
C3 C4 C7 120.85(13) . .
C6 C5 C4 120.57(14) . .
C1 C6 C5 118.77(15) . .
C4 C7 C9 121.86(12) . .
C4 C7 C8 121.02(11) . .
C9 C7 C8 61.61(9) . .
C11 C8 C10 114.37(11) . .
C11 C8 C7 118.02(11) . .
C10 C8 C7 119.76(11) . .
C11 C8 C9 116.73(11) . .
C10 C8 C9 118.49(11) . .
C7 C8 C9 58.16(9) . .
C7 C9 C12 118.13(12) . .
C7 C9 C8 60.23(9) . .
C12 C9 C8 117.28(12) . .
N2 C10 C8 177.61(16) . .
N1 C11 C8 179.29(14) . .
O1 C12 C13 121.58(13) . .
O1 C12 C9 117.95(13) . .
C13 C12 C9 120.47(12) . .
C14 C13 C18 118.65(14) . .
C14 C13 C12 123.42(12) . .
C18 C13 C12 117.93(13) . .
C13 C14 C15 119.93(15) . .
C16 C15 C14 120.50(18) . .
C17 C16 C15 120.14(17) . .
C16 C17 C18 120.05(17) . .
C17 C18 C13 120.73(18) . .

loop_
_geom_bond_atom_site_label_1
_geom_bond_atom_site_label_2
_geom_bond_distance
_geom_bond_site_symmetry_2
C1 F1 1.3665(17) .
C1 C2 1.367(2) .
C1 C6 1.368(2) .
C2 C3 1.390(2) .
C3 C4 1.393(2) .
C4 C5 1.390(2) .
C4 C7 1.4956(19) .
C5 C6 1.385(2) .
C7 C9 1.498(2) .
C7 C8 1.5303(19) .
C8 C11 1.4488(19) .
C8 C10 1.450(2) .
C8 C9 1.5511(19) .
C9 C12 1.5104(19) .
C10 N2 1.1372(18) .
C11 N1 1.1383(18) .
C12 O1 1.2181(18) .
C12 C13 1.486(2) .
C13 C14 1.390(2) .
C13 C18 1.400(2) .
C14 C15 1.394(2) .
C15 C16 1.375(3) .
C16 C17 1.374(3) .
C17 C18 1.382(3) .
